data_1576581
loop_
_publ_author_name
'Liu, Tianchang'
'Gonder, Jared E.'
'Murphy, Ryan P.'
'Bacon, Alexandra M.'
'Gau, Michael R.'
'Tomson, Neil C.'

_publ_section_title
;
 Direct metathesis of carbon-carbon <i>&#x3c3;</i>-bonds at a versatile
 macrocycle-supported diiron platform.
;
_journal_issue 14
_journal_name_full 'Chemical science'
_journal_page_first 7203
_journal_page_last 7210
_journal_paper_doi 10.1039/d5sc10054b
_journal_volume 17
_journal_year 2026
_chemical_formula_moiety 'C76 H81 Fe2 N6 P2, C32 H12 B F24, 1.5(C4 H10 O)'
_chemical_formula_sum 'C114 H108 B F24 Fe2 N6 O1.5 P2'
_chemical_formula_weight 2226.51
_space_group_crystal_system triclinic
_space_group_IT_number 2
_space_group_name_Hall '-P 1'
_space_group_name_H-M_alt 'P -1'
_atom_sites_solution_hydrogens geom
_atom_sites_solution_primary dual
_audit_creation_date 2023-12-07
_audit_creation_method
;
Olex2 1.5
(compiled 2022.04.07 svn.rca3783a0 for OlexSys, GUI svn.r6498)
;
_audit_update_record
;
2024-08-02 deposited with the CCDC.	2026-02-06 downloaded from the CCDC.
;
_cell_angle_alpha 66.9760(10)
_cell_angle_beta 76.1840(10)
_cell_angle_gamma 76.6860(10)
_cell_formula_units_Z 2
_cell_length_a 14.09570(10)
_cell_length_b 20.1889(2)
_cell_length_c 21.1235(2)
_cell_measurement_reflns_used 38844
_cell_measurement_temperature 100(2)
_cell_measurement_theta_max 74.2880
_cell_measurement_theta_min 2.6560
_cell_volume 5308.95(9)
_computing_cell_refinement 'CrysAlisPro 1.171.42.91a (Rigaku OD, 2023)'
_computing_data_collection 'CrysAlisPro 1.171.42.91a (Rigaku OD, 2023)'
_computing_data_reduction 'CrysAlisPro 1.171.42.91a (Rigaku OD, 2023)'
_computing_molecular_graphics 'Olex2 1.5 (Dolomanov et al., 2009)'
_computing_publication_material 'Olex2 1.5 (Dolomanov et al., 2009)'
_computing_structure_refinement 'SHELXL (Sheldrick, 2018)'
_computing_structure_solution 'SHELXT (Sheldrick, 2018)'
_diffrn_ambient_environment N~2~
_diffrn_ambient_temperature 100(2)
_diffrn_detector 'HPC area detector'
_diffrn_detector_area_resol_mean 10.0000
_diffrn_detector_type HyPix-6000HE
_diffrn_measured_fraction_theta_full 0.992
_diffrn_measured_fraction_theta_max 0.978
_diffrn_measurement_details
;
List of Runs (angles in degrees, time in seconds):

  # Type    Start    End  Width  t~exp~   \w     \q     \k     \f   Frames
#--------------------------------------------------------------------------
  1  \w   -120.00 -34.00   0.50    7.00    --  -47.51 -44.00 -99.00  172
  2  \w    -53.00  25.00   0.50    7.00    --  -47.51  44.00  51.00  156
  3  \w    -25.00  47.00   0.50    7.00    --   47.51 -44.00 -99.00  144
  4  \w     34.00 120.00   0.50    7.00    --   47.51  44.00  51.00  172
  5  \w   -163.00 -76.00   0.50    7.00    --  -90.00 -44.00 -99.00  174
  6  \w    -53.00 -17.00   0.50    7.00    --  -90.00  44.00  51.00   72
  7  \w     98.00 178.00   0.50    7.00    --  112.88  44.00  51.00  160
  8  \w    -30.00  29.00   0.50    7.00    --  -47.51  19.00   0.00  118
  9  \w    -63.00 -21.00   0.50    7.00    --  -47.51  77.00 120.00   84
 10  \w    -25.00  29.00   0.50    7.00    --  -47.51  19.00  60.00  108
 11  \w    -15.00  12.00   0.50    7.00    --  -47.51  77.00 -60.00   54
 12  \w    -28.00  17.00   0.50    7.00    --   47.51 -19.00 120.00   90
 13  \w    -17.00  23.00   0.50    7.00    --   47.51 -19.00 150.00   80
 14  \w    -52.00 -17.00   0.50    7.00    --  -90.00  61.00-180.00   70
 15  \w   -101.00 -63.00   0.50    7.00    --  -90.00  80.00 115.61   76
 16  \w    -52.00 -17.00   0.50    7.00    --  -90.00  45.00-120.00   70
 17  \w   -107.00 -25.00   0.50    7.00    --  -90.00  77.00-150.00  164
 18  \w    -53.00 -20.00   0.50    7.00    --  -90.00  45.00  60.00   66
 19  \w    -49.00 -23.00   0.50    7.00    --  -90.00  45.00 150.00   52
 20  \w    -54.00 -18.00   0.50    7.00    --  -90.00  45.00 -60.00   72
 21  \w    -72.00 -34.00   0.50    7.00    --  -90.00  61.00 -90.00   76
 22  \w    -52.00 -18.00   0.50    7.00    --  -90.00  45.00 -30.00   68
 23  \w    102.00 178.00   0.50    7.00    --  112.88  45.00   0.00  152
 24  \w     48.00  74.00   0.50    7.00    --  112.88 -77.00-120.00   52
 25  \w     48.00  74.00   0.50    7.00    --  112.88 -77.00   0.00   52
 26  \w     39.00  64.00   0.50    7.00    --  112.88 -61.00 120.00   50
 27  \w    101.00 177.00   0.50    7.00    --  112.88  15.00 120.00  152
 28  \w    100.00 138.00   0.50    7.00    --  112.88 -80.00-166.01   76
 29  \w     39.00  79.00   0.50    7.00    --  112.88 -77.00  60.00   80
 30  \w     42.00  67.00   0.50    7.00    --  112.88 -61.00 150.00   50
 31  \w     39.00  71.00   0.50    7.00    --  112.88 -77.00 150.00   64
 32  \w     40.00  67.00   0.50    7.00    --  112.88 -61.00 -60.00   54
 33  \w     58.00 107.00   0.50    7.00    --  112.88 -78.00 -17.22   98
 34  \w     73.00  99.00   0.50    7.00    --  112.88 -77.00-150.00   52
 35  \w     39.00 106.00   0.50    7.00    --  112.88 -80.00  78.46  134
 36  \w     41.00  68.00   0.50    7.00    --  112.88 -61.00  90.00   54
 37  \w     39.00  90.00   0.50    7.00    --  112.88 -80.00-166.01  102
 38  \w     39.00  66.00   0.50    7.00    --  112.88 -61.00-150.00   54
 39  \w     77.00 138.00   0.50    7.00    --  112.88 -80.00 -73.97  122
 40  \w     40.00  67.00   0.50    7.00    --  112.88 -61.00-120.00   54
 41  \w     70.00  96.00   0.50    7.00    --  112.88 -80.00 -89.76   52
 42  \w     69.00 136.00   0.50    7.00    --  112.88 -80.00 170.69  134
 43  \w     95.00 121.00   0.50    7.00    --  112.88 -80.00  97.37   52
 44  \w    110.00 173.00   0.50    7.00    --  112.88  61.00 -30.00  126
 45  \w     75.00 110.00   0.50    7.00    --  112.88 -79.00  46.91   70
 46  \w     98.00 178.00   0.50    7.00    --  112.88  15.00 150.00  160
 47  \w     39.00  89.00   0.50    7.00    --  112.88 -77.00 -60.00  100
;
_diffrn_measurement_device '\k-geometry diffractometer'
_diffrn_measurement_device_type 'Rigaku XtaLAB Synergy-S'
_diffrn_measurement_method '\w scans'
_diffrn_orient_matrix_type 'CrysAlisPro convention (1999,Acta A55,543-557)'
_diffrn_orient_matrix_UB_11 -0.0532523000
_diffrn_orient_matrix_UB_12 0.0512751000
_diffrn_orient_matrix_UB_13 0.0400212000
_diffrn_orient_matrix_UB_21 0.0947401000
_diffrn_orient_matrix_UB_22 0.0339025000
_diffrn_orient_matrix_UB_23 -0.0177724000
_diffrn_orient_matrix_UB_31 -0.0340606000
_diffrn_orient_matrix_UB_32 0.0571058000
_diffrn_orient_matrix_UB_33 -0.0673804000
_diffrn_radiation_monochromator mirror
_diffrn_radiation_probe x-ray
_diffrn_radiation_type CuK\a
_diffrn_radiation_wavelength 1.54184
_diffrn_reflns_av_R_equivalents 0.0337
_diffrn_reflns_av_unetI/netI 0.0291
_diffrn_reflns_Laue_measured_fraction_full 0.992
_diffrn_reflns_Laue_measured_fraction_max 0.978
_diffrn_reflns_limit_h_max 17
_diffrn_reflns_limit_h_min -17
_diffrn_reflns_limit_k_max 24
_diffrn_reflns_limit_k_min -25
_diffrn_reflns_limit_l_max 21
_diffrn_reflns_limit_l_min -26
_diffrn_reflns_number 81595
_diffrn_reflns_point_group_measured_fraction_full 0.992
_diffrn_reflns_point_group_measured_fraction_max 0.978
_diffrn_reflns_theta_full 67.684
_diffrn_reflns_theta_max 74.501
_diffrn_reflns_theta_min 2.675
_diffrn_source 'micro-focus sealed X-ray tube'
_diffrn_source_type 'PhotonJet (Cu) X-ray Source'
_exptl_absorpt_coefficient_mu 3.299
_exptl_absorpt_correction_T_max 1.00000
_exptl_absorpt_correction_T_min 0.66480
_exptl_absorpt_correction_type multi-scan
_exptl_absorpt_process_details 'SCALE3 ABSPACK'
_exptl_crystal_colour 'bluish green'
_exptl_crystal_colour_modifier bluish
_exptl_crystal_colour_primary green
_exptl_crystal_density_diffrn 1.393
_exptl_crystal_description plate
_exptl_crystal_F_000 2298
_exptl_crystal_size_max 0.27
_exptl_crystal_size_mid 0.15
_exptl_crystal_size_min 0.06
_refine_diff_density_max 0.532
_refine_diff_density_min -0.614
_refine_diff_density_rms 0.054
_refine_ls_extinction_method none
_refine_ls_goodness_of_fit_ref 1.056
_refine_ls_hydrogen_treatment constr
_refine_ls_matrix_type full
_refine_ls_number_parameters 1562
_refine_ls_number_reflns 21228
_refine_ls_number_restraints 357
_refine_ls_restrained_S_all 1.092
_refine_ls_R_factor_all 0.0508
_refine_ls_R_factor_gt 0.0426
_refine_ls_shift/su_max 0.001
_refine_ls_shift/su_mean 0.000
_refine_ls_structure_factor_coef Fsqd
_refine_ls_weighting_details 'w=1/[\s^2^(Fo^2^)+(0.0616P)^2^+3.1039P] where P=(Fo^2^+2Fc^2^)/3'
_refine_ls_weighting_scheme calc
_refine_ls_wR_factor_gt 0.1111
_refine_ls_wR_factor_ref 0.1189
_reflns_Friedel_coverage 0.000
_reflns_number_gt 18405
_reflns_number_total 21228
_reflns_threshold_expression 'I > 2\s(I)'
_cod_data_source_file d5sc10054b2.cif
_cod_data_source_block 30015_Fe2CCPh+
_cod_depositor_comments 'Adding full bibliography for 1576580--1576582.cif.'
_cod_original_formula_sum 'C114 H108 B F24 Fe2 N6 O1.50 P2'
_cod_database_code 1576581
_shelx_shelxl_version_number 2019/3
_shelx_space_group_comment
;
The symmetry employed for this shelxl refinement is uniquely defined
by the following loop, which should always be used as a source of
symmetry information in preference to the above space-group names.
They are only intended as comments.
;
_shelx_estimated_absorpt_t_max 0.827
_shelx_estimated_absorpt_t_min 0.470
_olex2_refinement_description
;
1. Fixed Uiso
 At 1.2 times of:
  All C(H) groups, All C(H,H) groups
 At 1.5 times of:
  All C(H,H,H) groups
2. Restrained distances
 F1*-C84 = F1-C84 = F3*-C84 = F3-C84 = F2*-C84 = F2-C84
 1.35 with sigma of 0.01
 F11*-C92 = F11-C92 = F12*-C92 = F12-C92 = F10-C92 = F10*-C92
 1.35 with sigma of 0.01
 F17-C100 = F17*-C100 = F18*-C100
 1.35 with sigma of 0.01
3. Uiso/Uaniso restraints and constraints
O1 \\sim C109 \\sim C110 \\sim C111 \\sim C112: within 2A with sigma of 0.01
and sigma for terminal atoms of 0.02 within 2A
F23* \\sim F23 \\sim F22* \\sim F22 \\sim F24* \\sim F24: within 2A with sigma
of 0.01 and sigma for terminal atoms of 0.02 within 2A
O2 \\sim C113 \\sim C114 \\sim C115 \\sim C116 \\sim O3 \\sim C117 \\sim C118
\\sim C119 \\sim C120: within 2A with sigma of 0.01 and sigma for terminal
atoms of 0.02 within 2A
F4 \\sim F6* \\sim F5 \\sim F5* \\sim F6 \\sim F4*: within 2A with sigma of
0.01 and sigma for terminal atoms of 0.02 within 2A
F16 \\sim F17* \\sim F17 \\sim F18* \\sim F18: within 2A with sigma of 0.01 and
sigma for terminal atoms of 0.02 within 2A
F11 \\sim F12* \\sim F12 \\sim F10* \\sim F10 \\sim F11*: within 2A with sigma
of 0.01 and sigma for terminal atoms of 0.02 within 2A
F1 \\sim F3* \\sim F3 \\sim F2* \\sim F2 \\sim F1*: within 2A with sigma of
0.005 and sigma for terminal atoms of 0.01 within 2A
F14 \\sim F14* \\sim F15 \\sim F15* \\sim F13: within 2A with sigma of 0.01 and
sigma for terminal atoms of 0.02 within 2A
4. Others
 Sof(F22*)=Sof(F23*)=Sof(F24*)=1-FVAR(1)
 Sof(F22)=Sof(F23)=Sof(F24)=FVAR(1)
 Sof(F4*)=Sof(F5*)=Sof(F6*)=1-FVAR(2)
 Sof(F4)=Sof(F5)=Sof(F6)=FVAR(2)
 Sof(F17*)=Sof(F18*)=1-FVAR(3)
 Sof(F17)=Sof(F18)=FVAR(3)
 Sof(F10*)=Sof(F11*)=Sof(F12*)=1-FVAR(4)
 Sof(F10)=Sof(F11)=Sof(F12)=FVAR(4)
 Sof(F1*)=Sof(F2*)=Sof(F3*)=1-FVAR(5)
 Sof(F1)=Sof(F2)=Sof(F3)=FVAR(5)
 Sof(F14*)=Sof(F15*)=1-FVAR(6)
 Sof(F14)=Sof(F15)=FVAR(6)
 Fixed Sof: O1(0.5) C109(0.5) H10A(0.5) H10B(0.5) H10C(0.5) C110(0.5)
 H11A(0.5) H11B(0.5) C111(0.5) H11C(0.5) H11D(0.5) C112(0.5) H11E(0.5)
 H11F(0.5) H11G(0.5) O2(0.5) C113(0.5) H11H(0.5) H11I(0.5) H11J(0.5) C114(0.5)
 H11K(0.5) H11L(0.5) C115(0.5) H11M(0.5) H11N(0.5) C116(0.5) H11O(0.5)
 H11P(0.5) H11Q(0.5) O3(0.5) C117(0.5) H11R(0.5) H11S(0.5) H11T(0.5) C118(0.5)
 H11U(0.5) H11V(0.5) C119(0.5) H11W(0.5) H11X(0.5) C120(0.5) H12A(0.5)
 H12B(0.5) H12C(0.5)
5.a Free rotating group:
 O1(C109,C110,C111,C112), O2(C113,C114,C115,C116), O3(C117,C118,C119,C120)
5.b Secondary CH2 refined with riding coordinates:
 C14(H14A,H14B), C15(H15A,H15B), C16(H16A,H16B), C30(H30A,H30B), C31(H31A,
 H31B), C32(H32A,H32B), C110(H11A,H11B), C111(H11C,H11D), C114(H11K,H11L),
 C115(H11M,H11N), C118(H11U,H11V), C119(H11W,H11X)
5.c Aromatic/amide H refined with riding coordinates:
 C4(H4), C10(H10), C20(H20), C26(H26), C36(H36), C37(H37), C38(H38), C39(H39),
 C40(H40), C42(H42), C43(H43), C44(H44), C45(H45), C46(H46), C48(H48), C49(H49),
  C50(H50), C51(H51), C52(H52), C54(H54), C55(H55), C56(H56), C57(H57),
 C58(H58), C60(H60), C61(H61), C62(H62), C63(H63), C64(H64), C66(H66), C67(H67),
  C68(H68), C69(H69), C70(H70), C72(H72), C73(H73), C74(H74), C75(H75),
 C76(H76), C78(H78), C80(H80), C82(H82), C86(H86), C88(H88), C90(H90), C94(H94),
  C96(H96), C98(H98), C102(H102), C104(H104), C106(H106)
5.d Idealised Me refined as rotating group:
 C1(H1A,H1B,H1C), C7(H7A,H7B,H7C), C8(H8A,H8B,H8C), C9(H9A,H9B,H9C), C13(H13A,
 H13B,H13C), C17(H17A,H17B,H17C), C23(H23A,H23B,H23C), C24(H24A,H24B,H24C),
 C25(H25A,H25B,H25C), C29(H29A,H29B,H29C), C109(H10A,H10B,H10C), C112(H11E,H11F,
 H11G), C113(H11H,H11I,H11J), C116(H11O,H11P,H11Q), C117(H11R,H11S,H11T),
 C120(H12A,H12B,H12C)
;
_olex2_submission_special_instructions 'No special instructions were received'
_oxdiff_exptl_absorpt_empirical_details
;
Empirical correction (ABSPACK) includes:
- Absorption correction using spherical harmonics
- Frame scaling
;
_oxdiff_exptl_absorpt_empirical_full_max 1.935
_oxdiff_exptl_absorpt_empirical_full_min 0.695

loop_
_space_group_symop_operation_xyz
'x, y, z'
'-x, -y, -z'

loop_
_atom_site_label
_atom_site_type_symbol
_atom_site_fract_x
_atom_site_fract_y
_atom_site_fract_z
_atom_site_U_iso_or_equiv
_atom_site_adp_type
_atom_site_occupancy
_atom_site_site_symmetry_order
_atom_site_calc_flag
_atom_site_refinement_flags_posn
_atom_site_refinement_flags_adp
_atom_site_refinement_flags_occupancy
_atom_site_disorder_assembly
_atom_site_disorder_group
Fe1 Fe 0.53537(2) 0.35575(2) 0.24050(2) 0.02171(8) Uani 1 1 d . . . . .
Fe2 Fe 0.36514(2) 0.33176(2) 0.21465(2) 0.02065(7) Uani 1 1 d . . . . .
P1 P 0.21989(3) 0.37545(3) 0.17500(2) 0.02159(10) Uani 1 1 d . . . . .
P2 P 0.66982(3) 0.38762(3) 0.25980(3) 0.02348(10) Uani 1 1 d . . . . .
N1 N 0.47277(11) 0.33751(9) 0.33832(9) 0.0253(3) Uani 1 1 d . . . . .
N2 N 0.57325(11) 0.25656(9) 0.27799(8) 0.0232(3) Uani 1 1 d . . . . .
N3 N 0.60858(11) 0.33647(9) 0.15623(8) 0.0239(3) Uani 1 1 d . . . . .
N4 N 0.42992(11) 0.31577(9) 0.12835(8) 0.0238(3) Uani 1 1 d . . . . .
N5 N 0.36950(11) 0.23219(9) 0.24374(8) 0.0235(3) Uani 1 1 d . . . . .
N6 N 0.30011(11) 0.31156(9) 0.31107(8) 0.0240(3) Uani 1 1 d . . . . .
C1 C 0.47071(15) 0.24477(13) 0.46032(10) 0.0313(5) Uani 1 1 d . . . . .
H1A H 0.418339 0.214358 0.477315 0.047 Uiso 1 1 calc R U . . .
H1B H 0.448833 0.286846 0.475322 0.047 Uiso 1 1 calc R U . . .
H1C H 0.530437 0.216187 0.479384 0.047 Uiso 1 1 calc R U . . .
C2 C 0.49299(13) 0.27075(11) 0.38189(10) 0.0250(4) Uani 1 1 d . . . . .
C3 C 0.54724(14) 0.22053(11) 0.34781(10) 0.0248(4) Uani 1 1 d . . . . .
C4 C 0.57599(14) 0.14609(12) 0.37724(11) 0.0280(4) Uani 1 1 d . . . . .
H4 H 0.555339 0.121591 0.425618 0.034 Uiso 1 1 calc R U . . .
C5 C 0.63501(14) 0.10658(12) 0.33663(11) 0.0289(4) Uani 1 1 d . . . . .
C6 C 0.66716(17) 0.02461(12) 0.37130(13) 0.0357(5) Uani 1 1 d . . . . .
C7 C 0.7294(2) 0.01193(14) 0.42673(15) 0.0476(6) Uani 1 1 d . . . . .
H7A H 0.749016 -0.040483 0.449855 0.071 Uiso 1 1 calc R U . . .
H7B H 0.690259 0.032924 0.461339 0.071 Uiso 1 1 calc R U . . .
H7C H 0.788597 0.035271 0.404361 0.071 Uiso 1 1 calc R U . . .
C8 C 0.7277(2) -0.01060(13) 0.31918(15) 0.0469(6) Uani 1 1 d . . . . .
H8A H 0.787753 0.011612 0.296558 0.070 Uiso 1 1 calc R U . . .
H8B H 0.688304 -0.003113 0.283802 0.070 Uiso 1 1 calc R U . . .
H8C H 0.745856 -0.062924 0.343701 0.070 Uiso 1 1 calc R U . . .
C9 C 0.5743(2) -0.01179(14) 0.40696(16) 0.0486(6) Uani 1 1 d . . . . .
H9A H 0.531342 -0.000250 0.372590 0.073 Uiso 1 1 calc R U . . .
H9B H 0.538625 0.006346 0.444300 0.073 Uiso 1 1 calc R U . . .
H9C H 0.593626 -0.064676 0.426747 0.073 Uiso 1 1 calc R U . . .
C10 C 0.66379(14) 0.14530(12) 0.26553(11) 0.0290(4) Uani 1 1 d . . . . .
H10 H 0.704875 0.120353 0.236506 0.035 Uiso 1 1 calc R U . . .
C11 C 0.63269(14) 0.21993(11) 0.23714(10) 0.0251(4) Uani 1 1 d . . . . .
C12 C 0.65469(14) 0.26979(11) 0.16594(10) 0.0252(4) Uani 1 1 d . . . . .
C13 C 0.72704(16) 0.24386(13) 0.11244(11) 0.0327(5) Uani 1 1 d . . . . .
H13A H 0.781392 0.209106 0.134296 0.049 Uiso 1 1 calc R U . . .
H13B H 0.753396 0.285532 0.074623 0.049 Uiso 1 1 calc R U . . .
H13C H 0.693521 0.220029 0.093493 0.049 Uiso 1 1 calc R U . . .
C14 C 0.61660(14) 0.39151(11) 0.08491(10) 0.0270(4) Uani 1 1 d . . . . .
H14A H 0.687417 0.392458 0.064408 0.032 Uiso 1 1 calc R U . . .
H14B H 0.587806 0.440080 0.087686 0.032 Uiso 1 1 calc R U . . .
C15 C 0.56482(14) 0.37754(12) 0.03659(10) 0.0278(4) Uani 1 1 d . . . . .
H15A H 0.597250 0.330671 0.031042 0.033 Uiso 1 1 calc R U . . .
H15B H 0.574077 0.416351 -0.009933 0.033 Uiso 1 1 calc R U . . .
C16 C 0.45406(14) 0.37493(12) 0.06164(10) 0.0262(4) Uani 1 1 d . . . . .
H16A H 0.421416 0.422011 0.066635 0.031 Uiso 1 1 calc R U . . .
H16B H 0.426332 0.369325 0.025471 0.031 Uiso 1 1 calc R U . . .
C17 C 0.48146(16) 0.22334(13) 0.06887(12) 0.0336(5) Uani 1 1 d . . . . .
H17A H 0.541609 0.187669 0.077413 0.050 Uiso 1 1 calc R U . . .
H17B H 0.496536 0.265150 0.026453 0.050 Uiso 1 1 calc R U . . .
H17C H 0.431128 0.200800 0.063013 0.050 Uiso 1 1 calc R U . . .
C18 C 0.44334(14) 0.24847(11) 0.12968(10) 0.0260(4) Uani 1 1 d . . . . .
C19 C 0.40980(14) 0.19707(11) 0.19756(10) 0.0252(4) Uani 1 1 d . . . . .
C20 C 0.40827(15) 0.12320(12) 0.21719(12) 0.0306(4) Uani 1 1 d . . . . .
H20 H 0.436150 0.099592 0.184426 0.037 Uiso 1 1 calc R U . . .
C21 C 0.36594(15) 0.08294(12) 0.28498(12) 0.0312(4) Uani 1 1 d . . . . .
C22 C 0.35322(17) 0.00382(12) 0.30240(14) 0.0382(5) Uani 1 1 d . . . . .
C23 C 0.2704(2) 0.00600(15) 0.26538(18) 0.0558(8) Uani 1 1 d . . . . .
H23A H 0.209215 0.033463 0.281867 0.084 Uiso 1 1 calc R U . . .
H23B H 0.260020 -0.043792 0.275754 0.084 Uiso 1 1 calc R U . . .
H23C H 0.289251 0.029724 0.214910 0.084 Uiso 1 1 calc R U . . .
C24 C 0.44868(19) -0.03950(13) 0.27579(15) 0.0449(6) Uani 1 1 d . . . . .
H24A H 0.464513 -0.017481 0.224894 0.067 Uiso 1 1 calc R U . . .
H24B H 0.439092 -0.090027 0.288839 0.067 Uiso 1 1 calc R U . . .
H24C H 0.503155 -0.038564 0.296696 0.067 Uiso 1 1 calc R U . . .
C25 C 0.3240(2) -0.03586(14) 0.38092(16) 0.0520(7) Uani 1 1 d . . . . .
H25A H 0.374782 -0.035570 0.405402 0.078 Uiso 1 1 calc R U . . .
H25B H 0.318166 -0.086271 0.389746 0.078 Uiso 1 1 calc R U . . .
H25C H 0.260466 -0.011103 0.397810 0.078 Uiso 1 1 calc R U . . .
C26 C 0.32970(15) 0.11969(11) 0.33192(11) 0.0294(4) Uani 1 1 d . . . . .
H26 H 0.303384 0.093590 0.378807 0.035 Uiso 1 1 calc R U . . .
C27 C 0.33158(14) 0.19400(11) 0.31102(10) 0.0261(4) Uani 1 1 d . . . . .
C28 C 0.29042(14) 0.24285(12) 0.34894(10) 0.0270(4) Uani 1 1 d . . . . .
C29 C 0.23525(16) 0.21522(13) 0.42215(11) 0.0331(5) Uani 1 1 d . . . . .
H29A H 0.194890 0.179862 0.425933 0.050 Uiso 1 1 calc R U . . .
H29B H 0.192345 0.256090 0.433549 0.050 Uiso 1 1 calc R U . . .
H29C H 0.282521 0.191705 0.454716 0.050 Uiso 1 1 calc R U . . .
C30 C 0.25155(14) 0.36930(12) 0.33971(11) 0.0273(4) Uani 1 1 d . . . . .
H30A H 0.182863 0.360843 0.361480 0.033 Uiso 1 1 calc R U . . .
H30B H 0.248085 0.416708 0.300597 0.033 Uiso 1 1 calc R U . . .
C31 C 0.30214(15) 0.37461(13) 0.39356(11) 0.0303(4) Uani 1 1 d . . . . .
H31A H 0.304216 0.327749 0.433385 0.036 Uiso 1 1 calc R U . . .
H31B H 0.261956 0.412793 0.411343 0.036 Uiso 1 1 calc R U . . .
C32 C 0.40718(15) 0.39231(12) 0.36507(11) 0.0281(4) Uani 1 1 d . . . . .
H32A H 0.405014 0.440517 0.327027 0.034 Uiso 1 1 calc R U . . .
H32B H 0.434767 0.395357 0.402600 0.034 Uiso 1 1 calc R U . . .
C33 C 0.41021(13) 0.41847(11) 0.19861(10) 0.0250(4) Uani 1 1 d . . . . .
C34 C 0.45675(14) 0.46699(11) 0.19148(10) 0.0259(4) Uani 1 1 d . . . . .
C35 C 0.45804(15) 0.54413(11) 0.17270(10) 0.0266(4) Uani 1 1 d . . . . .
C36 C 0.37381(16) 0.58739(13) 0.19543(12) 0.0349(5) Uani 1 1 d . . . . .
H36 H 0.318135 0.565385 0.224032 0.042 Uiso 1 1 calc R U . . .
C37 C 0.37099(18) 0.66148(14) 0.17668(14) 0.0426(6) Uani 1 1 d . . . . .
H37 H 0.313209 0.689838 0.192171 0.051 Uiso 1 1 calc R U . . .
C38 C 0.45144(19) 0.69475(13) 0.13560(13) 0.0402(5) Uani 1 1 d . . . . .
H38 H 0.449148 0.745684 0.122734 0.048 Uiso 1 1 calc R U . . .
C39 C 0.53534(17) 0.65280(12) 0.11351(12) 0.0345(5) Uani 1 1 d . . . . .
H39 H 0.591273 0.675025 0.085805 0.041 Uiso 1 1 calc R U . . .
C40 C 0.53833(15) 0.57899(12) 0.13141(11) 0.0291(4) Uani 1 1 d . . . . .
H40 H 0.596289 0.551243 0.115308 0.035 Uiso 1 1 calc R U . . .
C41 C 0.17605(14) 0.47278(11) 0.13340(10) 0.0253(4) Uani 1 1 d . . . . .
C42 C 0.23460(15) 0.52555(11) 0.11816(10) 0.0275(4) Uani 1 1 d . . . . .
H42 H 0.299873 0.511301 0.128551 0.033 Uiso 1 1 calc R U . . .
C43 C 0.19850(17) 0.59927(12) 0.08775(11) 0.0332(5) Uani 1 1 d . . . . .
H43 H 0.239336 0.634892 0.077245 0.040 Uiso 1 1 calc R U . . .
C44 C 0.10317(18) 0.62061(12) 0.07285(12) 0.0364(5) Uani 1 1 d . . . . .
H44 H 0.078321 0.670838 0.052636 0.044 Uiso 1 1 calc R U . . .
C45 C 0.04422(17) 0.56852(13) 0.08748(12) 0.0351(5) Uani 1 1 d . . . . .
H45 H -0.021233 0.583188 0.077432 0.042 Uiso 1 1 calc R U . . .
C46 C 0.08000(15) 0.49530(12) 0.11664(11) 0.0293(4) Uani 1 1 d . . . . .
H46 H 0.039555 0.459938 0.125418 0.035 Uiso 1 1 calc R U . . .
C47 C 0.21185(14) 0.34085(12) 0.10767(11) 0.0260(4) Uani 1 1 d . . . . .
C48 C 0.21868(14) 0.38760(12) 0.03774(11) 0.0284(4) Uani 1 1 d . . . . .
H48 H 0.225025 0.437077 0.025767 0.034 Uiso 1 1 calc R U . . .
C49 C 0.21628(15) 0.36235(14) -0.01429(12) 0.0343(5) Uani 1 1 d . . . . .
H49 H 0.220512 0.394826 -0.061386 0.041 Uiso 1 1 calc R U . . .
C50 C 0.20781(17) 0.29061(15) 0.00180(13) 0.0396(5) Uani 1 1 d . . . . .
H50 H 0.204971 0.273821 -0.033812 0.048 Uiso 1 1 calc R U . . .
C51 C 0.20350(17) 0.24337(14) 0.07031(13) 0.0387(5) Uani 1 1 d . . . . .
H51 H 0.198006 0.193836 0.081684 0.046 Uiso 1 1 calc R U . . .
C52 C 0.20715(15) 0.26774(12) 0.12271(12) 0.0310(4) Uani 1 1 d . . . . .
H52 H 0.206425 0.234283 0.169268 0.037 Uiso 1 1 calc R U . . .
C53 C 0.11413(14) 0.34770(11) 0.24502(10) 0.0249(4) Uani 1 1 d . . . . .
C54 C 0.10572(15) 0.27410(12) 0.28060(11) 0.0281(4) Uani 1 1 d . . . . .
H54 H 0.151506 0.238226 0.265896 0.034 Uiso 1 1 calc R U . . .
C55 C 0.03107(16) 0.25291(13) 0.33725(11) 0.0326(5) Uani 1 1 d . . . . .
H55 H 0.025758 0.202702 0.360527 0.039 Uiso 1 1 calc R U . . .
C56 C -0.03548(15) 0.30396(13) 0.36009(11) 0.0337(5) Uani 1 1 d . . . . .
H56 H -0.086899 0.289161 0.398519 0.040 Uiso 1 1 calc R U . . .
C57 C -0.02663(15) 0.37676(13) 0.32659(11) 0.0331(5) Uani 1 1 d . . . . .
H57 H -0.071670 0.412148 0.342452 0.040 Uiso 1 1 calc R U . . .
C58 C 0.04776(15) 0.39864(12) 0.26978(11) 0.0287(4) Uani 1 1 d . . . . .
H58 H 0.053513 0.448860 0.247524 0.034 Uiso 1 1 calc R U . . .
C59 C 0.70192(14) 0.32757(11) 0.34622(10) 0.0261(4) Uani 1 1 d . . . . .
C60 C 0.73223(14) 0.25272(11) 0.36146(10) 0.0258(4) Uani 1 1 d . . . . .
H60 H 0.739776 0.232852 0.326216 0.031 Uiso 1 1 calc R U . . .
C61 C 0.75148(14) 0.20698(12) 0.42775(11) 0.0292(4) Uani 1 1 d . . . . .
H61 H 0.773848 0.156484 0.436964 0.035 Uiso 1 1 calc R U . . .
C62 C 0.73822(15) 0.23464(13) 0.48017(11) 0.0322(5) Uani 1 1 d . . . . .
H62 H 0.751208 0.203322 0.525361 0.039 Uiso 1 1 calc R U . . .
C63 C 0.70590(17) 0.30828(13) 0.46639(12) 0.0358(5) Uani 1 1 d . . . . .
H63 H 0.695530 0.327391 0.502494 0.043 Uiso 1 1 calc R U . . .
C64 C 0.68856(16) 0.35438(13) 0.40003(11) 0.0322(5) Uani 1 1 d . . . . .
H64 H 0.667283 0.404933 0.391091 0.039 Uiso 1 1 calc R U . . .
C65 C 0.67377(16) 0.47690(11) 0.26274(12) 0.0314(5) Uani 1 1 d . . . . .
C66 C 0.58823(18) 0.51564(13) 0.28720(12) 0.0362(5) Uani 1 1 d . . . . .
H66 H 0.527470 0.497424 0.298980 0.043 Uiso 1 1 calc R U . . .
C67 C 0.5897(2) 0.58047(15) 0.29482(16) 0.0508(7) Uani 1 1 d . . . . .
H67 H 0.530506 0.606123 0.312240 0.061 Uiso 1 1 calc R U . . .
C68 C 0.6781(2) 0.60774(17) 0.2768(2) 0.0683(10) Uani 1 1 d . . . . .
H68 H 0.679496 0.652555 0.281222 0.082 Uiso 1 1 calc R U . . .
C69 C 0.7638(2) 0.56954(17) 0.2526(2) 0.0694(10) Uani 1 1 d . . . . .
H69 H 0.824120 0.588399 0.240285 0.083 Uiso 1 1 calc R U . . .
C70 C 0.76312(19) 0.50400(14) 0.24598(16) 0.0472(6) Uani 1 1 d . . . . .
H70 H 0.822874 0.477616 0.230188 0.057 Uiso 1 1 calc R U . . .
C71 C 0.78365(14) 0.37762(11) 0.19781(10) 0.0248(4) Uani 1 1 d . . . . .
C72 C 0.86197(15) 0.32068(11) 0.21210(11) 0.0280(4) Uani 1 1 d . . . . .
H72 H 0.860098 0.284550 0.257514 0.034 Uiso 1 1 calc R U . . .
C73 C 0.94286(15) 0.31611(12) 0.16067(11) 0.0312(4) Uani 1 1 d . . . . .
H73 H 0.995255 0.276449 0.171084 0.037 Uiso 1 1 calc R U . . .
C74 C 0.94805(15) 0.36848(12) 0.09461(11) 0.0315(5) Uani 1 1 d . . . . .
H74 H 1.003112 0.364644 0.059427 0.038 Uiso 1 1 calc R U . . .
C75 C 0.87232(16) 0.42650(13) 0.08025(12) 0.0370(5) Uani 1 1 d . . . . .
H75 H 0.876207 0.463672 0.035370 0.044 Uiso 1 1 calc R U . . .
C76 C 0.79084(15) 0.43073(12) 0.13090(12) 0.0328(5) Uani 1 1 d . . . . .
H76 H 0.738695 0.470516 0.120017 0.039 Uiso 1 1 calc R U . . .
F1 F 1.1486(4) -0.4246(3) 0.2954(5) 0.102(2) Uani 0.449(7) 1 d D U P A 1
F2 F 1.0339(8) -0.4752(4) 0.3604(4) 0.084(2) Uani 0.449(7) 1 d D U P A 1
F3 F 1.0307(6) -0.4245(3) 0.2471(3) 0.097(2) Uani 0.449(7) 1 d D U P A 1
F4 F 0.68907(17) -0.23271(18) 0.33649(13) 0.0924(9) Uani 0.931(4) 1 d . U P B 1
F5 F 0.73743(16) -0.22582(14) 0.42115(13) 0.0760(8) Uani 0.931(4) 1 d . U P B 1
F6 F 0.72152(18) -0.32853(13) 0.42282(16) 0.0789(8) Uani 0.931(4) 1 d . U P B 1
F7 F 1.36509(14) -0.22167(9) 0.36423(8) 0.0621(5) Uani 1 1 d . . . . .
F8 F 1.48097(12) -0.25240(9) 0.29033(9) 0.0593(4) Uani 1 1 d . . . . .
F9 F 1.35985(13) -0.31282(8) 0.33810(10) 0.0631(5) Uani 1 1 d . . . . .
F10 F 1.4278(15) -0.0148(11) 0.0929(9) 0.097(4) Uani 0.56(4) 1 d D U P C 1
F11 F 1.3115(9) 0.0038(5) 0.0409(4) 0.072(2) Uani 0.56(4) 1 d D U P C 1
F12 F 1.4246(9) -0.0897(7) 0.0388(5) 0.092(3) Uani 0.56(4) 1 d D U P C 1
F13 F 0.95908(19) -0.19326(13) 0.00546(12) 0.0901(7) Uani 1 1 d . U . . .
F14 F 1.1042(8) -0.1870(5) 0.0017(5) 0.0619(19) Uani 0.52(2) 1 d . U P D 1
F15 F 1.0313(16) -0.0935(5) -0.0681(4) 0.101(4) Uani 0.52(2) 1 d . U P D 1
F16 F 0.7530(2) 0.06154(12) 0.13888(12) 0.1057(10) Uani 1 1 d . U . . .
F17 F 0.6794(4) -0.0095(4) 0.1155(5) 0.0937(19) Uani 0.70(2) 1 d D U P E 1
F18 F 0.7613(7) 0.0706(3) 0.0340(3) 0.0730(18) Uani 0.70(2) 1 d . U P E 1
F19 F 0.92621(11) -0.07570(9) 0.50294(7) 0.0508(4) Uani 1 1 d . . . . .
F20 F 1.08247(11) -0.08267(9) 0.48299(8) 0.0522(4) Uani 1 1 d . . . . .
F21 F 1.01745(14) -0.17252(8) 0.49257(7) 0.0559(4) Uani 1 1 d . . . . .
F22 F 0.9369(2) 0.13801(10) 0.19604(14) 0.0656(9) Uani 0.817(5) 1 d . U P F 1
F23 F 0.9263(2) 0.15036(10) 0.29181(12) 0.0605(7) Uani 0.817(5) 1 d . U P F 1
F24 F 1.06619(17) 0.14281(13) 0.2293(2) 0.0799(12) Uani 0.817(5) 1 d . U P F 1
C77 C 1.00182(19) -0.21539(13) 0.27678(12) 0.0379(5) Uani 1 1 d . . . . .
C78 C 0.9043(2) -0.21301(14) 0.31276(12) 0.0400(5) Uani 1 1 d . . . . .
H78 H 0.868871 -0.167576 0.314772 0.048 Uiso 1 1 calc R U . . .
C79 C 0.8575(2) -0.27393(14) 0.34546(13) 0.0439(6) Uani 1 1 d . . . . .
C80 C 0.9063(2) -0.34113(15) 0.34359(14) 0.0511(7) Uani 1 1 d . . . . .
H80 H 0.874569 -0.383133 0.365759 0.061 Uiso 1 1 calc R U . . .
C81 C 1.0029(2) -0.34546(14) 0.30840(14) 0.0498(7) Uani 1 1 d . . . . .
C82 C 1.0492(2) -0.28363(13) 0.27568(12) 0.0419(6) Uani 1 1 d . . . . .
H82 H 1.115331 -0.288248 0.251861 0.050 Uiso 1 1 calc R U . . .
C83 C 0.7530(2) -0.26561(17) 0.38124(16) 0.0543(7) Uani 1 1 d . . . . .
C84 C 1.0556(3) -0.41632(16) 0.30451(17) 0.0662(9) Uani 1 1 d D . . . .
C85 C 1.1665(2) -0.14822(13) 0.21429(12) 0.0393(5) Uani 1 1 d . . . . .
C86 C 1.22510(19) -0.19559(12) 0.26380(12) 0.0381(5) Uani 1 1 d . . . . .
H86 H 1.194574 -0.228662 0.305707 0.046 Uiso 1 1 calc R U . . .
C87 C 1.32646(19) -0.19609(13) 0.25396(13) 0.0403(5) Uani 1 1 d . . . . .
C88 C 1.3737(2) -0.14861(15) 0.19378(14) 0.0478(6) Uani 1 1 d . . . . .
H88 H 1.442862 -0.148647 0.186902 0.057 Uiso 1 1 calc R U . . .
C89 C 1.3178(2) -0.10120(16) 0.14404(13) 0.0530(7) Uani 1 1 d . . . . .
C90 C 1.2168(2) -0.10122(15) 0.15391(13) 0.0480(6) Uani 1 1 d . . . . .
H90 H 1.180536 -0.068175 0.118439 0.058 Uiso 1 1 calc R U . . .
C91 C 1.3828(2) -0.24568(14) 0.31077(14) 0.0451(6) Uani 1 1 d . . . . .
C92 C 1.3696(3) -0.0500(2) 0.07949(17) 0.0822(12) Uani 1 1 d D . . . .
C93 C 0.9918(2) -0.10490(13) 0.16353(12) 0.0424(6) Uani 1 1 d . . . . .
C94 C 1.0259(2) -0.13044(14) 0.10780(12) 0.0474(6) Uani 1 1 d . . . . .
H94 H 1.085820 -0.163662 0.107969 0.057 Uiso 1 1 calc R U . . .
C95 C 0.9750(3) -0.10890(16) 0.05253(14) 0.0571(8) Uani 1 1 d . . . . .
C96 C 0.8891(3) -0.05929(17) 0.04918(15) 0.0663(9) Uani 1 1 d . . . . .
H96 H 0.854790 -0.043885 0.010956 0.080 Uiso 1 1 calc R U . . .
C97 C 0.8541(3) -0.03263(16) 0.10287(16) 0.0600(8) Uani 1 1 d . . . . .
C98 C 0.9043(2) -0.05604(14) 0.15903(13) 0.0482(6) Uani 1 1 d . . . . .
H98 H 0.877492 -0.037781 0.195830 0.058 Uiso 1 1 calc R U . . .
C99 C 1.0091(4) -0.1415(2) -0.00305(16) 0.0697(10) Uani 1 1 d . . . . .
C100 C 0.7610(4) 0.0207(2) 0.1006(2) 0.0824(13) Uani 1 1 d D . . . .
C101 C 1.02031(17) -0.08603(12) 0.27881(11) 0.0331(5) Uani 1 1 d . . . . .
C102 C 1.01083(17) -0.01028(12) 0.24757(11) 0.0328(5) Uani 1 1 d . . . . .
H102 H 1.013971 0.011272 0.198430 0.039 Uiso 1 1 calc R U . . .
C103 C 0.99702(15) 0.03459(12) 0.28568(11) 0.0296(4) Uani 1 1 d . . . . .
C104 C 0.99617(15) 0.00593(12) 0.35704(11) 0.0297(4) Uani 1 1 d . . . . .
H104 H 0.988102 0.036705 0.382963 0.036 Uiso 1 1 calc R U . . .
C105 C 1.00753(15) -0.06939(12) 0.38940(11) 0.0291(4) Uani 1 1 d . . . . .
C106 C 1.01799(16) -0.11395(12) 0.35127(11) 0.0311(4) Uani 1 1 d . . . . .
H106 H 1.023766 -0.165159 0.375070 0.037 Uiso 1 1 calc R U . . .
C107 C 0.98341(17) 0.11532(12) 0.24946(12) 0.0350(5) Uani 1 1 d . . . . .
C108 C 1.00814(16) -0.10038(12) 0.46611(11) 0.0323(5) Uani 1 1 d . . . . .
B1 B 1.0460(2) -0.13910(15) 0.23266(13) 0.0379(6) Uani 1 1 d . . . . .
F1* F 1.1392(5) -0.4378(3) 0.3398(4) 0.1088(19) Uani 0.551(7) 1 d D U P A 2
F2* F 1.0054(6) -0.4690(4) 0.3344(5) 0.105(2) Uani 0.551(7) 1 d D U P A 2
F3* F 1.1089(5) -0.4179(2) 0.2462(2) 0.0931(18) Uani 0.551(7) 1 d D U P A 2
F4* F 0.708(2) -0.3081(19) 0.3763(19) 0.066(6) Uani 0.069(4) 1 d . U P B 2
F5* F 0.764(3) -0.299(2) 0.4532(18) 0.097(8) Uani 0.069(4) 1 d . U P B 2
F6* F 0.714(2) -0.200(2) 0.367(2) 0.086(8) Uani 0.069(4) 1 d . U P B 2
F10* F 1.4459(18) -0.0314(16) 0.0943(12) 0.113(6) Uani 0.44(4) 1 d D U P C 2
F11* F 1.3038(12) 0.0110(8) 0.0539(13) 0.136(5) Uani 0.44(4) 1 d D U P C 2
F12* F 1.4069(13) -0.0715(12) 0.0258(8) 0.111(4) Uani 0.44(4) 1 d D U P C 2
F14* F 1.0973(10) -0.1558(11) -0.0153(7) 0.102(3) Uani 0.48(2) 1 d . U P D 2
F15* F 0.9726(12) -0.0941(6) -0.0632(5) 0.086(3) Uani 0.48(2) 1 d . U P D 2
F17* F 0.6854(10) -0.0144(9) 0.1448(11) 0.112(4) Uani 0.30(2) 1 d D U P E 2
F18* F 0.7253(18) 0.0594(13) 0.0426(8) 0.102(5) Uani 0.30(2) 1 d D U P E 2
F22* F 0.8978(8) 0.1435(6) 0.2488(9) 0.082(4) Uani 0.183(5) 1 d . U P F 2
F23* F 1.0266(12) 0.1456(6) 0.2711(7) 0.068(3) Uani 0.183(5) 1 d . U P F 2
F24* F 1.0316(12) 0.1323(5) 0.1808(5) 0.069(4) Uani 0.183(5) 1 d . U P F 2
O1 O 0.2485(6) 0.2216(5) -0.1205(4) 0.173(3) Uani 0.5 1 d G U P . .
C109 C 0.0972(7) 0.2851(8) -0.1593(6) 0.202(7) Uani 0.5 1 d G U P . .
H10A H 0.109995 0.330378 -0.158446 0.302 Uiso 0.5 1 calc R U P . .
H10B H 0.061158 0.258239 -0.113872 0.302 Uiso 0.5 1 calc R U P . .
H10C H 0.057468 0.296531 -0.195599 0.302 Uiso 0.5 1 calc R U P . .
C110 C 0.1935(8) 0.2393(7) -0.1748(5) 0.165(4) Uani 0.5 1 d G U P . .
H11A H 0.181127 0.194229 -0.177448 0.198 Uiso 0.5 1 calc R U P . .
H11B H 0.231064 0.266493 -0.220109 0.198 Uiso 0.5 1 calc R U P . .
C111 C 0.3311(7) 0.1670(6) -0.1236(6) 0.206(6) Uani 0.5 1 d G U P . .
H11C H 0.370687 0.181137 -0.170992 0.247 Uiso 0.5 1 calc R U P . .
H11D H 0.308290 0.120501 -0.113364 0.247 Uiso 0.5 1 calc R U P . .
C112 C 0.3928(8) 0.1576(8) -0.0719(7) 0.251(9) Uani 0.5 1 d G U P . .
H11E H 0.357412 0.135415 -0.024648 0.376 Uiso 0.5 1 calc R U P . .
H11F H 0.406452 0.205248 -0.077506 0.376 Uiso 0.5 1 calc R U P . .
H11G H 0.455202 0.126032 -0.079343 0.376 Uiso 0.5 1 calc R U P . .
O2 O 0.1544(7) 0.5890(3) 0.4797(4) 0.151(3) Uani 0.5 1 d G U P G 1
C113 C 0.0028(7) 0.6697(4) 0.4810(6) 0.149(5) Uani 0.5 1 d G U P G 1
H11H H 0.034848 0.698088 0.434623 0.224 Uiso 0.5 1 calc R U P G 1
H11I H 0.010011 0.688886 0.515337 0.224 Uiso 0.5 1 calc R U P G 1
H11J H -0.067575 0.673230 0.480540 0.224 Uiso 0.5 1 calc R U P G 1
C114 C 0.0504(6) 0.5915(4) 0.5000(5) 0.138(3) Uani 0.5 1 d G U P G 1
H11K H 0.034063 0.565715 0.550942 0.165 Uiso 0.5 1 calc R U P G 1
H11L H 0.025549 0.567245 0.475924 0.165 Uiso 0.5 1 calc R U P G 1
C115 C 0.2060(7) 0.5180(3) 0.5078(5) 0.139(3) Uani 0.5 1 d G U P G 1
H11M H 0.178939 0.483195 0.496970 0.167 Uiso 0.5 1 calc R U P G 1
H11N H 0.197436 0.502967 0.559130 0.167 Uiso 0.5 1 calc R U P G 1
C116 C 0.3124(7) 0.5166(5) 0.4777(6) 0.133(4) Uani 0.5 1 d G U P G 1
H11O H 0.320590 0.531189 0.426898 0.200 Uiso 0.5 1 calc R U P G 1
H11P H 0.347962 0.467297 0.497134 0.200 Uiso 0.5 1 calc R U P G 1
H11Q H 0.339130 0.550567 0.489102 0.200 Uiso 0.5 1 calc R U P G 1
O3 O 0.2367(6) 0.5714(3) 0.4817(3) 0.129(3) Uani 0.5 1 d G U P H 2
C117 C 0.0816(7) 0.6482(5) 0.4720(6) 0.137(4) Uani 0.5 1 d G U P H 2
H11R H 0.009915 0.648754 0.482386 0.206 Uiso 0.5 1 calc R U P H 2
H11S H 0.102436 0.669460 0.421443 0.206 Uiso 0.5 1 calc R U P H 2
H11T H 0.098936 0.676743 0.494764 0.206 Uiso 0.5 1 calc R U P H 2
C118 C 0.1329(6) 0.5712(5) 0.4986(7) 0.163(4) Uani 0.5 1 d G U P H 2
H11U H 0.113094 0.549580 0.549787 0.195 Uiso 0.5 1 calc R U P H 2
H11V H 0.114255 0.541646 0.476882 0.195 Uiso 0.5 1 calc R U P H 2
C119 C 0.2900(7) 0.5032(4) 0.5165(6) 0.150(4) Uani 0.5 1 d G U P H 2
H11W H 0.268569 0.464183 0.508460 0.180 Uiso 0.5 1 calc R U P H 2
H11X H 0.276589 0.493244 0.567351 0.180 Uiso 0.5 1 calc R U P H 2
C120 C 0.3973(7) 0.5038(6) 0.4901(7) 0.176(6) Uani 0.5 1 d G U P H 2
H12A H 0.433108 0.454233 0.507968 0.264 Uiso 0.5 1 calc R U P H 2
H12B H 0.420729 0.535809 0.505957 0.264 Uiso 0.5 1 calc R U P H 2
H12C H 0.408859 0.521592 0.439036 0.264 Uiso 0.5 1 calc R U P H 2

loop_
_atom_site_aniso_label
_atom_site_aniso_U_11
_atom_site_aniso_U_22
_atom_site_aniso_U_33
_atom_site_aniso_U_23
_atom_site_aniso_U_13
_atom_site_aniso_U_12
Fe1 0.01629(14) 0.02670(16) 0.02170(15) -0.00821(13) -0.00486(11) -0.00138(11)
Fe2 0.01614(14) 0.02408(15) 0.02020(15) -0.00623(12) -0.00403(11) -0.00208(11)
P1 0.0172(2) 0.0244(2) 0.0216(2) -0.00577(19) -0.00442(17) -0.00317(17)
P2 0.0198(2) 0.0253(2) 0.0249(2) -0.0076(2) -0.00746(18) -0.00130(18)
N1 0.0174(7) 0.0333(9) 0.0278(9) -0.0133(7) -0.0052(6) -0.0028(7)
N2 0.0173(7) 0.0302(9) 0.0228(8) -0.0097(7) -0.0046(6) -0.0032(6)
N3 0.0183(7) 0.0296(9) 0.0228(8) -0.0071(7) -0.0058(6) -0.0032(6)
N4 0.0163(7) 0.0292(9) 0.0236(8) -0.0068(7) -0.0043(6) -0.0026(6)
N5 0.0167(7) 0.0278(8) 0.0247(8) -0.0078(7) -0.0048(6) -0.0020(6)
N6 0.0172(7) 0.0309(9) 0.0247(8) -0.0103(7) -0.0063(6) -0.0016(6)
C1 0.0247(10) 0.0427(12) 0.0229(10) -0.0081(9) -0.0059(8) -0.0029(9)
C2 0.0165(9) 0.0351(11) 0.0227(9) -0.0089(8) -0.0043(7) -0.0041(8)
C3 0.0178(9) 0.0317(10) 0.0237(9) -0.0065(8) -0.0059(7) -0.0048(8)
C4 0.0195(9) 0.0345(11) 0.0260(10) -0.0046(9) -0.0063(7) -0.0049(8)
C5 0.0209(9) 0.0302(11) 0.0349(11) -0.0088(9) -0.0097(8) -0.0025(8)
C6 0.0312(11) 0.0292(11) 0.0410(13) -0.0058(10) -0.0111(9) -0.0008(9)
C7 0.0428(14) 0.0394(13) 0.0537(16) -0.0074(12) -0.0215(12) 0.0046(11)
C8 0.0463(14) 0.0304(12) 0.0575(16) -0.0132(12) -0.0094(12) 0.0029(10)
C9 0.0448(14) 0.0339(13) 0.0596(17) -0.0079(12) -0.0041(12) -0.0120(11)
C10 0.0200(9) 0.0342(11) 0.0340(11) -0.0142(9) -0.0058(8) -0.0013(8)
C11 0.0169(9) 0.0313(10) 0.0281(10) -0.0117(9) -0.0065(7) -0.0009(7)
C12 0.0170(9) 0.0339(11) 0.0250(10) -0.0106(8) -0.0057(7) -0.0018(8)
C13 0.0260(10) 0.0402(12) 0.0291(11) -0.0139(10) -0.0041(8) 0.0027(9)
C14 0.0215(9) 0.0323(11) 0.0237(10) -0.0065(8) -0.0021(7) -0.0057(8)
C15 0.0217(9) 0.0362(11) 0.0219(9) -0.0066(9) -0.0028(7) -0.0053(8)
C16 0.0211(9) 0.0345(11) 0.0199(9) -0.0060(8) -0.0040(7) -0.0042(8)
C17 0.0305(11) 0.0406(12) 0.0320(11) -0.0174(10) -0.0008(9) -0.0064(9)
C18 0.0180(9) 0.0329(11) 0.0268(10) -0.0111(9) -0.0034(7) -0.0025(8)
C19 0.0192(9) 0.0287(10) 0.0279(10) -0.0104(8) -0.0058(7) -0.0013(7)
C20 0.0235(10) 0.0299(11) 0.0398(12) -0.0146(9) -0.0065(8) -0.0014(8)
C21 0.0245(10) 0.0282(10) 0.0394(12) -0.0071(9) -0.0108(9) -0.0042(8)
C22 0.0302(11) 0.0289(11) 0.0536(15) -0.0109(10) -0.0084(10) -0.0064(9)
C23 0.0414(14) 0.0428(14) 0.092(2) -0.0251(15) -0.0245(15) -0.0080(12)
C24 0.0401(13) 0.0292(12) 0.0641(17) -0.0159(12) -0.0104(12) -0.0021(10)
C25 0.0494(15) 0.0322(13) 0.0646(18) -0.0083(12) -0.0002(13) -0.0133(11)
C26 0.0243(10) 0.0293(10) 0.0302(11) -0.0026(9) -0.0075(8) -0.0070(8)
C27 0.0179(9) 0.0317(10) 0.0264(10) -0.0060(8) -0.0066(7) -0.0043(8)
C28 0.0194(9) 0.0359(11) 0.0247(10) -0.0078(9) -0.0063(7) -0.0050(8)
C29 0.0289(11) 0.0432(12) 0.0253(10) -0.0087(9) -0.0022(8) -0.0108(9)
C30 0.0201(9) 0.0349(11) 0.0266(10) -0.0131(9) -0.0032(7) -0.0002(8)
C31 0.0236(10) 0.0392(12) 0.0302(11) -0.0176(9) -0.0046(8) 0.0009(8)
C32 0.0237(10) 0.0355(11) 0.0284(10) -0.0161(9) -0.0069(8) 0.0001(8)
C33 0.0161(8) 0.0343(11) 0.0212(9) -0.0087(8) -0.0070(7) 0.0044(8)
C34 0.0199(9) 0.0295(10) 0.0255(10) -0.0079(8) -0.0064(7) 0.0010(8)
C35 0.0249(10) 0.0296(10) 0.0267(10) -0.0100(8) -0.0097(8) -0.0016(8)
C36 0.0284(11) 0.0376(12) 0.0413(13) -0.0193(10) -0.0017(9) -0.0049(9)
C37 0.0364(12) 0.0377(13) 0.0554(15) -0.0249(12) -0.0023(11) 0.0005(10)
C38 0.0456(13) 0.0292(11) 0.0479(14) -0.0166(11) -0.0081(11) -0.0040(10)
C39 0.0353(12) 0.0331(11) 0.0349(12) -0.0093(10) -0.0074(9) -0.0082(9)
C40 0.0263(10) 0.0311(11) 0.0295(10) -0.0102(9) -0.0066(8) -0.0026(8)
C41 0.0229(9) 0.0283(10) 0.0224(9) -0.0072(8) -0.0038(7) -0.0027(8)
C42 0.0253(10) 0.0278(10) 0.0261(10) -0.0061(8) -0.0059(8) -0.0028(8)
C43 0.0359(11) 0.0284(11) 0.0314(11) -0.0049(9) -0.0078(9) -0.0052(9)
C44 0.0412(12) 0.0264(11) 0.0330(12) -0.0027(9) -0.0124(10) 0.0034(9)
C45 0.0290(11) 0.0374(12) 0.0340(12) -0.0089(10) -0.0117(9) 0.0040(9)
C46 0.0251(10) 0.0326(11) 0.0269(10) -0.0070(9) -0.0066(8) -0.0023(8)
C47 0.0162(9) 0.0359(11) 0.0277(10) -0.0132(9) -0.0048(7) -0.0026(8)
C48 0.0196(9) 0.0367(11) 0.0276(10) -0.0107(9) -0.0053(8) -0.0021(8)
C49 0.0249(10) 0.0507(14) 0.0277(11) -0.0142(10) -0.0050(8) -0.0051(9)
C50 0.0296(11) 0.0611(16) 0.0392(13) -0.0296(12) -0.0036(9) -0.0090(11)
C51 0.0328(12) 0.0447(13) 0.0464(14) -0.0243(11) -0.0010(10) -0.0121(10)
C52 0.0260(10) 0.0358(11) 0.0327(11) -0.0137(9) -0.0009(8) -0.0088(9)
C53 0.0182(9) 0.0316(10) 0.0243(9) -0.0078(8) -0.0058(7) -0.0042(7)
C54 0.0236(10) 0.0330(11) 0.0267(10) -0.0062(9) -0.0078(8) -0.0069(8)
C55 0.0306(11) 0.0392(12) 0.0260(10) -0.0030(9) -0.0088(8) -0.0127(9)
C56 0.0213(10) 0.0518(14) 0.0251(10) -0.0079(10) -0.0019(8) -0.0130(9)
C57 0.0218(10) 0.0461(13) 0.0297(11) -0.0126(10) -0.0049(8) -0.0029(9)
C58 0.0244(10) 0.0343(11) 0.0255(10) -0.0082(9) -0.0055(8) -0.0040(8)
C59 0.0198(9) 0.0325(10) 0.0256(10) -0.0086(8) -0.0064(7) -0.0038(8)
C60 0.0186(9) 0.0317(10) 0.0263(10) -0.0080(8) -0.0068(7) -0.0031(8)
C61 0.0209(9) 0.0318(11) 0.0317(11) -0.0054(9) -0.0075(8) -0.0051(8)
C62 0.0272(10) 0.0414(12) 0.0253(10) -0.0049(9) -0.0086(8) -0.0082(9)
C63 0.0346(12) 0.0465(13) 0.0294(11) -0.0161(10) -0.0059(9) -0.0068(10)
C64 0.0308(11) 0.0347(11) 0.0313(11) -0.0121(9) -0.0074(9) -0.0026(9)
C65 0.0329(11) 0.0269(10) 0.0377(12) -0.0108(9) -0.0179(9) 0.0002(8)
C66 0.0372(12) 0.0356(12) 0.0401(12) -0.0154(10) -0.0176(10) 0.0015(9)
C67 0.0548(16) 0.0419(14) 0.0680(18) -0.0307(14) -0.0295(14) 0.0095(12)
C68 0.065(2) 0.0437(16) 0.118(3) -0.0441(18) -0.041(2) 0.0033(14)
C69 0.0522(17) 0.0501(17) 0.127(3) -0.0438(19) -0.0337(19) -0.0052(14)
C70 0.0379(13) 0.0379(13) 0.0758(19) -0.0242(13) -0.0246(13) -0.0017(10)
C71 0.0191(9) 0.0268(10) 0.0275(10) -0.0059(8) -0.0082(7) -0.0040(7)
C72 0.0259(10) 0.0277(10) 0.0264(10) -0.0040(8) -0.0066(8) -0.0045(8)
C73 0.0232(10) 0.0323(11) 0.0337(11) -0.0081(9) -0.0050(8) -0.0023(8)
C74 0.0194(9) 0.0417(12) 0.0299(11) -0.0073(9) -0.0051(8) -0.0069(8)
C75 0.0250(10) 0.0440(13) 0.0282(11) 0.0031(10) -0.0062(8) -0.0059(9)
C76 0.0211(10) 0.0332(11) 0.0344(11) -0.0018(9) -0.0079(8) -0.0009(8)
F1 0.079(3) 0.058(3) 0.152(6) -0.057(4) 0.048(4) -0.013(2)
F2 0.108(5) 0.039(2) 0.074(4) -0.012(2) 0.019(3) -0.004(3)
F3 0.129(5) 0.074(3) 0.110(4) -0.072(3) -0.020(4) 0.013(3)
F4 0.0536(13) 0.140(2) 0.0700(15) -0.0365(16) 0.0001(11) -0.0011(14)
F5 0.0709(14) 0.0936(18) 0.0817(17) -0.0662(15) 0.0362(12) -0.0348(12)
F6 0.0701(14) 0.0642(14) 0.0925(19) -0.0327(13) 0.0317(14) -0.0299(11)
F7 0.0794(12) 0.0580(10) 0.0417(9) -0.0206(8) -0.0121(8) 0.0102(9)
F8 0.0439(9) 0.0562(10) 0.0658(11) -0.0165(8) -0.0007(8) -0.0031(7)
F9 0.0598(10) 0.0362(8) 0.0796(12) -0.0039(8) -0.0154(9) -0.0072(7)
F10 0.128(7) 0.101(6) 0.050(4) 0.028(3) -0.033(4) -0.073(5)
F11 0.108(4) 0.069(3) 0.031(2) 0.007(2) -0.011(2) -0.042(3)
F12 0.088(4) 0.115(5) 0.029(3) -0.002(3) 0.020(3) -0.005(4)
F13 0.1171(18) 0.0880(15) 0.0950(16) -0.0648(13) -0.0245(13) -0.0068(13)
F14 0.089(3) 0.058(4) 0.045(3) -0.034(3) 0.005(2) -0.013(3)
F15 0.193(10) 0.064(3) 0.028(2) -0.0118(19) -0.007(5) -0.005(5)
F16 0.160(2) 0.0873(15) 0.0853(15) -0.0584(13) -0.0805(16) 0.0647(15)
F17 0.088(3) 0.084(3) 0.092(4) -0.023(3) -0.021(3) 0.012(2)
F18 0.106(5) 0.054(2) 0.067(2) -0.0147(16) -0.059(3) 0.006(2)
F19 0.0437(8) 0.0709(10) 0.0294(7) -0.0171(7) -0.0056(6) 0.0052(7)
F20 0.0490(9) 0.0687(10) 0.0398(8) -0.0069(7) -0.0226(7) -0.0171(7)
F21 0.0996(13) 0.0340(7) 0.0294(7) -0.0020(6) -0.0181(8) -0.0101(8)
F22 0.115(3) 0.0321(10) 0.0583(15) -0.0071(10) -0.0602(17) 0.0036(12)
F23 0.0899(19) 0.0314(10) 0.0498(13) -0.0144(9) -0.0086(12) 0.0070(10)
F24 0.0385(12) 0.0336(11) 0.133(3) 0.0076(16) -0.0107(14) -0.0107(9)
C77 0.0508(14) 0.0377(12) 0.0270(11) -0.0147(10) -0.0025(10) -0.0082(11)
C78 0.0510(14) 0.0382(12) 0.0324(12) -0.0167(10) -0.0034(10) -0.0059(11)
C79 0.0541(15) 0.0458(14) 0.0336(12) -0.0206(11) 0.0055(11) -0.0130(12)
C80 0.0676(18) 0.0436(14) 0.0424(14) -0.0222(12) 0.0142(13) -0.0207(13)
C81 0.0652(18) 0.0394(13) 0.0442(14) -0.0235(12) 0.0122(13) -0.0136(12)
C82 0.0527(15) 0.0380(13) 0.0340(12) -0.0178(10) 0.0050(11) -0.0089(11)
C83 0.0616(18) 0.0527(17) 0.0492(16) -0.0253(14) 0.0098(14) -0.0166(14)
C84 0.078(2) 0.0436(16) 0.068(2) -0.0275(16) 0.0225(18) -0.0143(16)
C85 0.0547(15) 0.0318(11) 0.0300(11) -0.0145(10) 0.0030(10) -0.0082(10)
C86 0.0492(14) 0.0294(11) 0.0297(11) -0.0112(9) 0.0040(10) -0.0042(10)
C87 0.0497(14) 0.0354(12) 0.0356(12) -0.0184(10) 0.0038(10) -0.0070(10)
C88 0.0539(16) 0.0520(15) 0.0386(13) -0.0199(12) 0.0064(11) -0.0183(13)
C89 0.0688(19) 0.0565(17) 0.0312(13) -0.0084(12) 0.0017(12) -0.0279(15)
C90 0.0656(18) 0.0459(14) 0.0293(12) -0.0086(11) -0.0028(12) -0.0161(13)
C91 0.0467(14) 0.0346(12) 0.0476(14) -0.0154(11) 0.0020(11) -0.0027(11)
C92 0.092(3) 0.106(3) 0.0409(18) 0.002(2) -0.0064(18) -0.055(3)
C93 0.0631(16) 0.0354(12) 0.0277(11) -0.0106(10) -0.0057(11) -0.0085(11)
C94 0.0747(19) 0.0386(13) 0.0274(12) -0.0110(10) -0.0039(12) -0.0116(13)
C95 0.098(2) 0.0443(15) 0.0297(13) -0.0136(12) -0.0111(14) -0.0101(15)
C96 0.115(3) 0.0493(17) 0.0387(15) -0.0154(13) -0.0348(17) 0.0023(17)
C97 0.093(2) 0.0448(15) 0.0464(16) -0.0191(13) -0.0319(16) 0.0068(15)
C98 0.0723(18) 0.0408(14) 0.0354(13) -0.0175(11) -0.0179(12) 0.0004(13)
C99 0.116(3) 0.060(2) 0.0339(15) -0.0211(14) -0.0136(18) -0.007(2)
C100 0.122(4) 0.066(2) 0.068(2) -0.034(2) -0.053(3) 0.025(2)
C101 0.0386(12) 0.0324(11) 0.0265(11) -0.0090(9) -0.0053(9) -0.0045(9)
C102 0.0367(12) 0.0326(11) 0.0250(10) -0.0059(9) -0.0062(9) -0.0042(9)
C103 0.0273(10) 0.0291(11) 0.0307(11) -0.0067(9) -0.0082(8) -0.0045(8)
C104 0.0277(10) 0.0308(11) 0.0333(11) -0.0121(9) -0.0087(8) -0.0041(8)
C105 0.0246(10) 0.0325(11) 0.0287(10) -0.0092(9) -0.0057(8) -0.0035(8)
C106 0.0337(11) 0.0270(10) 0.0278(11) -0.0069(9) -0.0035(8) -0.0022(8)
C107 0.0335(12) 0.0321(11) 0.0392(12) -0.0100(10) -0.0131(9) -0.0019(9)
C108 0.0328(11) 0.0344(11) 0.0287(11) -0.0090(9) -0.0090(9) -0.0035(9)
B1 0.0516(16) 0.0329(13) 0.0272(12) -0.0114(11) -0.0025(11) -0.0055(12)
F1* 0.151(4) 0.063(3) 0.103(4) -0.052(3) -0.010(3) 0.027(3)
F2* 0.089(4) 0.047(3) 0.166(6) -0.054(3) 0.043(4) -0.026(3)
F3* 0.121(4) 0.074(2) 0.069(2) -0.047(2) 0.021(3) 0.017(3)
F4* 0.057(10) 0.086(12) 0.068(11) -0.036(10) 0.004(10) -0.039(9)
F5* 0.087(12) 0.116(13) 0.078(12) -0.041(11) 0.033(11) -0.034(12)
F6* 0.062(11) 0.090(12) 0.096(13) -0.045(11) 0.036(11) -0.025(10)
F10* 0.109(8) 0.142(13) 0.074(6) 0.028(7) -0.027(5) -0.098(10)
F11* 0.143(8) 0.144(9) 0.082(8) 0.052(6) -0.037(7) -0.093(7)
F12* 0.116(7) 0.176(9) 0.027(4) 0.008(5) -0.006(4) -0.081(7)
F14* 0.122(5) 0.126(8) 0.067(6) -0.064(6) 0.001(4) -0.003(7)
F15* 0.142(7) 0.080(3) 0.028(3) -0.023(2) -0.022(4) 0.010(5)
F17* 0.095(7) 0.111(8) 0.149(10) -0.074(8) -0.066(8) 0.045(6)
F18* 0.104(10) 0.121(9) 0.105(7) -0.062(6) -0.080(7) 0.041(7)
F22* 0.052(6) 0.043(5) 0.118(10) 0.006(6) -0.022(6) -0.001(4)
F23* 0.111(9) 0.034(4) 0.076(7) -0.001(5) -0.052(6) -0.035(5)
F24* 0.129(9) 0.026(4) 0.037(5) -0.004(3) 0.010(5) -0.025(5)
O1 0.136(6) 0.247(9) 0.188(7) -0.145(7) -0.007(6) -0.026(6)
C109 0.171(13) 0.277(17) 0.140(11) -0.061(12) -0.015(10) -0.037(12)
C110 0.145(8) 0.256(11) 0.157(8) -0.129(8) -0.023(7) -0.052(8)
C111 0.129(9) 0.251(11) 0.237(11) -0.123(10) 0.009(8) -0.007(9)
C112 0.158(14) 0.244(16) 0.299(19) -0.076(15) 0.007(14) -0.019(13)
O2 0.238(8) 0.084(4) 0.159(5) -0.046(4) -0.042(6) -0.067(5)
C113 0.299(14) 0.077(6) 0.085(6) -0.042(5) -0.073(9) 0.012(8)
C114 0.237(9) 0.076(5) 0.107(5) -0.039(4) -0.032(7) -0.024(6)
C115 0.224(8) 0.086(4) 0.130(5) -0.032(4) -0.052(6) -0.055(6)
C116 0.212(10) 0.064(5) 0.152(8) -0.069(5) -0.015(8) -0.037(6)
O3 0.220(7) 0.094(4) 0.111(4) -0.040(3) -0.047(5) -0.068(5)
C117 0.222(11) 0.093(7) 0.122(7) -0.034(6) -0.087(8) -0.020(7)
C118 0.242(8) 0.105(5) 0.137(5) -0.026(5) -0.035(7) -0.044(6)
C119 0.246(9) 0.090(5) 0.133(7) -0.044(5) -0.030(8) -0.054(7)
C120 0.258(14) 0.122(8) 0.158(10) -0.080(8) -0.025(11) -0.004(10)

loop_
_atom_type_symbol
_atom_type_description
_atom_type_scat_dispersion_real
_atom_type_scat_dispersion_imag
_atom_type_scat_source
C C 0.0181 0.0091 'International Tables Vol C Tables 4.2.6.8 and 6.1.1.4'
H H 0.0000 0.0000 'International Tables Vol C Tables 4.2.6.8 and 6.1.1.4'
B B 0.0090 0.0039 'International Tables Vol C Tables 4.2.6.8 and 6.1.1.4'
F F 0.0727 0.0534 'International Tables Vol C Tables 4.2.6.8 and 6.1.1.4'
Fe Fe -1.1336 3.1974 'International Tables Vol C Tables 4.2.6.8 and 6.1.1.4'
N N 0.0311 0.0180 'International Tables Vol C Tables 4.2.6.8 and 6.1.1.4'
O O 0.0492 0.0322 'International Tables Vol C Tables 4.2.6.8 and 6.1.1.4'
P P 0.2955 0.4335 'International Tables Vol C Tables 4.2.6.8 and 6.1.1.4'

loop_
_geom_angle_atom_site_label_1
_geom_angle_atom_site_label_2
_geom_angle_atom_site_label_3
_geom_angle
_geom_angle_site_symmetry_1
_geom_angle_site_symmetry_3
_geom_angle_publ_flag
P2 Fe1 Fe2 174.295(19) . . ?
N1 Fe1 Fe2 89.07(5) . . ?
N1 Fe1 P2 90.60(5) . . ?
N1 Fe1 C33 95.30(7) . . ?
N1 Fe1 C34 99.43(7) . . ?
N2 Fe1 Fe2 89.35(5) . . ?
N2 Fe1 P2 96.20(5) . . ?
N2 Fe1 N1 80.01(7) . . ?
N2 Fe1 N3 79.84(7) . . ?
N2 Fe1 C33 132.07(8) . . ?
N2 Fe1 C34 165.47(7) . . ?
N3 Fe1 Fe2 89.05(5) . . ?
N3 Fe1 P2 93.20(5) . . ?
N3 Fe1 N1 159.77(7) . . ?
N3 Fe1 C33 96.94(7) . . ?
N3 Fe1 C34 99.65(7) . . ?
C33 Fe1 Fe2 42.73(6) . . ?
C33 Fe1 P2 131.68(6) . . ?
C33 Fe1 C34 33.40(8) . . ?
C34 Fe1 Fe2 76.12(5) . . ?
C34 Fe1 P2 98.32(5) . . ?
P1 Fe2 Fe1 149.981(19) . . ?
N4 Fe2 Fe1 94.01(5) . . ?
N4 Fe2 P1 91.36(5) . . ?
N5 Fe2 Fe1 107.61(5) . . ?
N5 Fe2 P1 102.41(5) . . ?
N5 Fe2 N4 80.07(7) . . ?
N5 Fe2 N6 79.92(7) . . ?
N5 Fe2 C33 156.41(7) . . ?
N6 Fe2 Fe1 92.84(5) . . ?
N6 Fe2 P1 92.08(5) . . ?
N6 Fe2 N4 159.97(7) . . ?
C33 Fe2 Fe1 48.80(6) . . ?
C33 Fe2 P1 101.18(6) . . ?
C33 Fe2 N4 99.48(8) . . ?
C33 Fe2 N6 99.19(8) . . ?
C41 P1 Fe2 123.61(7) . . ?
C41 P1 C47 100.61(9) . . ?
C41 P1 C53 101.08(9) . . ?
C47 P1 Fe2 112.14(6) . . ?
C53 P1 Fe2 111.86(6) . . ?
C53 P1 C47 105.56(9) . . ?
C59 P2 Fe1 110.56(7) . . ?
C65 P2 Fe1 124.81(7) . . ?
C65 P2 C59 99.91(10) . . ?
C71 P2 Fe1 114.07(6) . . ?
C71 P2 C59 104.54(9) . . ?
C71 P2 C65 100.45(10) . . ?
C2 N1 Fe1 115.75(13) . . ?
C2 N1 C32 119.09(17) . . ?
C32 N1 Fe1 125.16(14) . . ?
C3 N2 Fe1 119.72(13) . . ?
C11 N2 Fe1 120.17(14) . . ?
C11 N2 C3 119.96(17) . . ?
C12 N3 Fe1 116.02(13) . . ?
C12 N3 C14 119.20(17) . . ?
C14 N3 Fe1 124.76(13) . . ?
C16 N4 Fe2 123.69(13) . . ?
C18 N4 Fe2 116.61(14) . . ?
C18 N4 C16 119.37(17) . . ?
C19 N5 Fe2 119.74(13) . . ?
C19 N5 C27 120.19(17) . . ?
C27 N5 Fe2 120.07(14) . . ?
C28 N6 Fe2 116.59(14) . . ?
C28 N6 C30 119.83(17) . . ?
C30 N6 Fe2 123.11(13) . . ?
N1 C2 C1 126.92(19) . . ?
N1 C2 C3 113.37(17) . . ?
C3 C2 C1 119.60(18) . . ?
N2 C3 C2 110.66(17) . . ?
N2 C3 C4 120.69(19) . . ?
C4 C3 C2 128.61(19) . . ?
C3 C4 C5 120.79(19) . . ?
C4 C5 C6 119.32(19) . . ?
C4 C5 C10 117.41(19) . . ?
C10 C5 C6 123.3(2) . . ?
C5 C6 C7 109.03(19) . . ?
C5 C6 C9 108.61(18) . . ?
C7 C6 C9 109.0(2) . . ?
C8 C6 C5 112.6(2) . . ?
C8 C6 C7 108.9(2) . . ?
C8 C6 C9 108.6(2) . . ?
C11 C10 C5 120.58(19) . . ?
N2 C11 C10 120.48(19) . . ?
N2 C11 C12 110.23(17) . . ?
C10 C11 C12 129.28(19) . . ?
N3 C12 C11 113.28(17) . . ?
N3 C12 C13 126.36(19) . . ?
C11 C12 C13 120.32(18) . . ?
N3 C14 C15 113.66(16) . . ?
C14 C15 C16 114.68(17) . . ?
N4 C16 C15 114.34(16) . . ?
N4 C18 C17 126.91(19) . . ?
N4 C18 C19 113.21(17) . . ?
C19 C18 C17 119.73(19) . . ?
N5 C19 C18 110.33(17) . . ?
N5 C19 C20 120.58(19) . . ?
C20 C19 C18 128.92(19) . . ?
C19 C20 C21 120.7(2) . . ?
C20 C21 C22 119.4(2) . . ?
C26 C21 C20 117.27(19) . . ?
C26 C21 C22 123.1(2) . . ?
C21 C22 C23 107.37(19) . . ?
C21 C22 C24 111.25(19) . . ?
C23 C22 C24 108.7(2) . . ?
C25 C22 C21 112.2(2) . . ?
C25 C22 C23 108.6(2) . . ?
C25 C22 C24 108.6(2) . . ?
C27 C26 C21 121.0(2) . . ?
N5 C27 C26 120.09(19) . . ?
N5 C27 C28 110.07(18) . . ?
C26 C27 C28 129.61(19) . . ?
N6 C28 C27 113.34(18) . . ?
N6 C28 C29 126.08(19) . . ?
C27 C28 C29 120.37(19) . . ?
N6 C30 C31 115.22(16) . . ?
C30 C31 C32 113.73(17) . . ?
N1 C32 C31 112.53(17) . . ?
Fe2 C33 Fe1 88.47(8) . . ?
C34 C33 Fe1 79.34(12) . . ?
C34 C33 Fe2 167.66(16) . . ?
C33 C34 Fe1 67.26(12) . . ?
C33 C34 C35 147.92(19) . . ?
C35 C34 Fe1 144.41(14) . . ?
C36 C35 C34 119.20(19) . . ?
C40 C35 C34 123.50(19) . . ?
C40 C35 C36 117.3(2) . . ?
C37 C36 C35 120.9(2) . . ?
C36 C37 C38 120.7(2) . . ?
C37 C38 C39 119.1(2) . . ?
C40 C39 C38 120.5(2) . . ?
C39 C40 C35 121.5(2) . . ?
C42 C41 P1 121.96(15) . . ?
C42 C41 C46 118.56(19) . . ?
C46 C41 P1 119.48(16) . . ?
C41 C42 C43 120.65(19) . . ?
C44 C43 C42 120.1(2) . . ?
C45 C44 C43 119.8(2) . . ?
C46 C45 C44 120.4(2) . . ?
C45 C46 C41 120.4(2) . . ?
C48 C47 P1 119.53(16) . . ?
C52 C47 P1 122.43(16) . . ?
C52 C47 C48 117.84(19) . . ?
C49 C48 C47 120.7(2) . . ?
C50 C49 C48 120.6(2) . . ?
C49 C50 C51 119.3(2) . . ?
C50 C51 C52 120.6(2) . . ?
C51 C52 C47 120.8(2) . . ?
C54 C53 P1 120.60(15) . . ?
C58 C53 P1 120.89(16) . . ?
C58 C53 C54 118.01(19) . . ?
C55 C54 C53 120.6(2) . . ?
C56 C55 C54 120.7(2) . . ?
C55 C56 C57 119.4(2) . . ?
C56 C57 C58 120.4(2) . . ?
C57 C58 C53 120.8(2) . . ?
C60 C59 P2 120.83(15) . . ?
C64 C59 P2 121.01(16) . . ?
C64 C59 C60 117.93(19) . . ?
C61 C60 C59 120.75(19) . . ?
C62 C61 C60 120.4(2) . . ?
C61 C62 C63 119.6(2) . . ?
C62 C63 C64 120.3(2) . . ?
C63 C64 C59 121.0(2) . . ?
C66 C65 P2 119.53(17) . . ?
C66 C65 C70 118.9(2) . . ?
C70 C65 P2 121.33(18) . . ?
C65 C66 C67 121.2(2) . . ?
C66 C67 C68 119.6(3) . . ?
C69 C68 C67 119.8(3) . . ?
C68 C69 C70 120.9(3) . . ?
C69 C70 C65 119.6(3) . . ?
C72 C71 P2 125.00(15) . . ?
C72 C71 C76 117.74(19) . . ?
C76 C71 P2 117.25(15) . . ?
C73 C72 C71 120.67(19) . . ?
C74 C73 C72 120.8(2) . . ?
C73 C74 C75 119.2(2) . . ?
C74 C75 C76 120.3(2) . . ?
C75 C76 C71 121.29(19) . . ?
C78 C77 B1 119.0(2) . . ?
C82 C77 C78 115.5(2) . . ?
C82 C77 B1 125.1(2) . . ?
C79 C78 C77 122.9(2) . . ?
C78 C79 C83 119.0(2) . . ?
C80 C79 C78 120.4(2) . . ?
C80 C79 C83 120.6(2) . . ?
C79 C80 C81 118.2(2) . . ?
C80 C81 C82 120.8(2) . . ?
C80 C81 C84 119.0(2) . . ?
C82 C81 C84 120.2(2) . . ?
C77 C82 C81 122.2(2) . . ?
F4 C83 C79 112.7(2) . . ?
F5 C83 F4 105.6(3) . . ?
F5 C83 F6 105.7(3) . . ?
F5 C83 C79 112.9(3) . . ?
F6 C83 F4 105.3(3) . . ?
F6 C83 C79 114.0(3) . . ?
F4* C83 C79 110.5(14) . . ?
F4* C83 F5* 101(2) . . ?
F4* C83 F6* 119(3) . . ?
F5* C83 C79 101.8(14) . . ?
F6* C83 C79 112.4(13) . . ?
F6* C83 F5* 111(3) . . ?
F1 C84 F2 103.0(6) . . ?
F1 C84 F3 106.5(5) . . ?
F1 C84 C81 116.2(4) . . ?
F2 C84 F3 106.6(5) . . ?
F2 C84 C81 116.0(5) . . ?
F3 C84 C81 107.8(3) . . ?
F1* C84 C81 108.6(3) . . ?
F2* C84 C81 115.2(4) . . ?
F2* C84 F1* 105.3(5) . . ?
F2* C84 F3* 112.4(5) . . ?
F3* C84 C81 118.6(3) . . ?
F3* C84 F1* 93.6(4) . . ?
C86 C85 C90 115.4(2) . . ?
C86 C85 B1 121.1(2) . . ?
C90 C85 B1 122.5(2) . . ?
C87 C86 C85 122.5(2) . . ?
C86 C87 C91 119.1(2) . . ?
C88 C87 C86 120.6(3) . . ?
C88 C87 C91 120.2(2) . . ?
C89 C88 C87 118.2(3) . . ?
C88 C89 C90 121.0(2) . . ?
C88 C89 C92 117.7(3) . . ?
C90 C89 C92 121.3(3) . . ?
C89 C90 C85 122.3(3) . . ?
F7 C91 C87 111.8(2) . . ?
F8 C91 F7 105.4(2) . . ?
F8 C91 C87 113.4(2) . . ?
F9 C91 F7 106.0(2) . . ?
F9 C91 F8 106.7(2) . . ?
F9 C91 C87 112.9(2) . . ?
F10 C92 F12 110.3(12) . . ?
F10 C92 C89 112.9(8) . . ?
F11 C92 F10 102.4(11) . . ?
F11 C92 F12 107.7(7) . . ?
F11 C92 C89 115.3(6) . . ?
F12 C92 C89 108.0(5) . . ?
F10* C92 C89 110.1(10) . . ?
F10* C92 F11* 109.4(15) . . ?
F11* C92 C89 108.7(9) . . ?
F12* C92 C89 118.5(8) . . ?
F12* C92 F10* 105.7(15) . . ?
F12* C92 F11* 104.1(9) . . ?
C94 C93 B1 121.0(2) . . ?
C98 C93 C94 115.3(2) . . ?
C98 C93 B1 123.3(2) . . ?
C95 C94 C93 122.4(3) . . ?
C94 C95 C99 120.9(3) . . ?
C96 C95 C94 120.8(3) . . ?
C96 C95 C99 118.2(3) . . ?
C95 C96 C97 118.2(3) . . ?
C96 C97 C98 120.5(3) . . ?
C96 C97 C100 119.2(3) . . ?
C98 C97 C100 120.3(3) . . ?
C93 C98 C97 122.8(2) . . ?
F13 C99 F14 96.2(4) . . ?
F13 C99 F15 118.0(7) . . ?
F13 C99 C95 113.3(3) . . ?
F13 C99 F15* 93.7(7) . . ?
F14 C99 C95 113.5(4) . . ?
F15 C99 F14 98.1(8) . . ?
F15 C99 C95 114.9(5) . . ?
F14* C99 F13 115.8(10) . . ?
F14* C99 C95 112.7(7) . . ?
F14* C99 F15* 110.3(6) . . ?
F15* C99 C95 109.3(5) . . ?
F16 C100 F17 111.0(5) . . ?
F16 C100 F18 103.5(4) . . ?
F16 C100 C97 113.5(3) . . ?
F16 C100 F17* 91.4(10) . . ?
F17 C100 F18 105.2(4) . . ?
F17 C100 C97 113.5(4) . . ?
F18 C100 C97 109.3(5) . . ?
F17* C100 C97 109.1(8) . . ?
F18* C100 F16 110.6(11) . . ?
F18* C100 C97 122.8(10) . . ?
F18* C100 F17* 104.4(10) . . ?
C102 C101 C106 115.5(2) . . ?
C102 C101 B1 122.00(19) . . ?
C106 C101 B1 122.1(2) . . ?
C103 C102 C101 122.4(2) . . ?
C102 C103 C107 119.71(19) . . ?
C104 C103 C102 121.2(2) . . ?
C104 C103 C107 119.1(2) . . ?
C103 C104 C105 117.7(2) . . ?
C104 C105 C108 117.77(19) . . ?
C106 C105 C104 120.8(2) . . ?
C106 C105 C108 121.45(19) . . ?
C105 C106 C101 122.4(2) . . ?
F22 C107 F23 103.8(2) . . ?
F22 C107 F24 109.0(3) . . ?
F22 C107 C103 113.6(2) . . ?
F23 C107 C103 111.9(2) . . ?
F24 C107 F23 104.1(3) . . ?
F24 C107 C103 113.7(2) . . ?
F22* C107 C103 113.9(5) . . ?
F22* C107 F23* 110.7(11) . . ?
F22* C107 F24* 108.0(10) . . ?
F23* C107 C103 112.9(5) . . ?
F23* C107 F24* 100.9(9) . . ?
F24* C107 C103 109.5(4) . . ?
F19 C108 F20 104.64(18) . . ?
F19 C108 C105 113.14(18) . . ?
F20 C108 C105 112.23(18) . . ?
F21 C108 F19 106.45(19) . . ?
F21 C108 F20 106.25(18) . . ?
F21 C108 C105 113.46(18) . . ?
C77 B1 C93 102.9(2) . . ?
C77 B1 C101 111.04(19) . . ?
C85 B1 C77 114.6(2) . . ?
C85 B1 C93 113.7(2) . . ?
C85 B1 C101 102.0(2) . . ?
C93 B1 C101 113.0(2) . . ?
C111 O1 C110 112.0 . . ?
O1 C110 C109 108.5 . . ?
O1 C111 C112 109.6 . . ?
C115 O2 C114 112.1 . . ?
O2 C114 C113 108.6 . . ?
O2 C115 C116 109.7 . . ?
C119 O3 C118 112.0 . . ?
O3 C118 C117 108.6 . . ?
O3 C119 C120 109.6 . . ?

loop_
_geom_bond_atom_site_label_1
_geom_bond_atom_site_label_2
_geom_bond_distance
_geom_bond_site_symmetry_2
_geom_bond_publ_flag
Fe1 Fe2 2.7673(4) . ?
Fe1 P2 2.3040(6) . ?
Fe1 N1 1.9666(17) . ?
Fe1 N2 1.8416(17) . ?
Fe1 N3 1.9658(17) . ?
Fe1 C33 2.0830(18) . ?
Fe1 C34 2.220(2) . ?
Fe2 P1 2.2540(5) . ?
Fe2 N4 1.9471(17) . ?
Fe2 N5 1.8486(17) . ?
Fe2 N6 1.9455(17) . ?
Fe2 C33 1.879(2) . ?
P1 C41 1.834(2) . ?
P1 C47 1.848(2) . ?
P1 C53 1.846(2) . ?
P2 C59 1.849(2) . ?
P2 C65 1.842(2) . ?
P2 C71 1.840(2) . ?
N1 C2 1.313(3) . ?
N1 C32 1.472(3) . ?
N2 C3 1.365(3) . ?
N2 C11 1.364(3) . ?
N3 C12 1.312(3) . ?
N3 C14 1.478(3) . ?
N4 C16 1.473(3) . ?
N4 C18 1.318(3) . ?
N5 C19 1.367(3) . ?
N5 C27 1.367(3) . ?
N6 C28 1.323(3) . ?
N6 C30 1.477(3) . ?
C1 C2 1.505(3) . ?
C2 C3 1.443(3) . ?
C3 C4 1.385(3) . ?
C4 C5 1.397(3) . ?
C5 C6 1.531(3) . ?
C5 C10 1.403(3) . ?
C6 C7 1.536(3) . ?
C6 C8 1.526(4) . ?
C6 C9 1.536(3) . ?
C10 C11 1.392(3) . ?
C11 C12 1.452(3) . ?
C12 C13 1.503(3) . ?
C14 C15 1.526(3) . ?
C15 C16 1.530(3) . ?
C17 C18 1.500(3) . ?
C18 C19 1.447(3) . ?
C19 C20 1.387(3) . ?
C20 C21 1.404(3) . ?
C21 C22 1.536(3) . ?
C21 C26 1.398(3) . ?
C22 C23 1.536(3) . ?
C22 C24 1.540(3) . ?
C22 C25 1.532(4) . ?
C26 C27 1.393(3) . ?
C27 C28 1.443(3) . ?
C28 C29 1.503(3) . ?
C30 C31 1.527(3) . ?
C31 C32 1.527(3) . ?
C33 C34 1.243(3) . ?
C34 C35 1.452(3) . ?
C35 C36 1.407(3) . ?
C35 C40 1.397(3) . ?
C36 C37 1.383(3) . ?
C37 C38 1.384(4) . ?
C38 C39 1.385(3) . ?
C39 C40 1.379(3) . ?
C41 C42 1.389(3) . ?
C41 C46 1.409(3) . ?
C42 C43 1.395(3) . ?
C43 C44 1.386(3) . ?
C44 C45 1.385(3) . ?
C45 C46 1.383(3) . ?
C47 C48 1.402(3) . ?
C47 C52 1.397(3) . ?
C48 C49 1.390(3) . ?
C49 C50 1.379(4) . ?
C50 C51 1.383(4) . ?
C51 C52 1.391(3) . ?
C53 C54 1.397(3) . ?
C53 C58 1.397(3) . ?
C54 C55 1.388(3) . ?
C55 C56 1.379(3) . ?
C56 C57 1.380(3) . ?
C57 C58 1.390(3) . ?
C59 C60 1.399(3) . ?
C59 C64 1.397(3) . ?
C60 C61 1.393(3) . ?
C61 C62 1.382(3) . ?
C62 C63 1.384(3) . ?
C63 C64 1.389(3) . ?
C65 C66 1.385(3) . ?
C65 C70 1.401(3) . ?
C66 C67 1.385(3) . ?
C67 C68 1.388(4) . ?
C68 C69 1.379(5) . ?
C69 C70 1.386(4) . ?
C71 C72 1.391(3) . ?
C71 C76 1.398(3) . ?
C72 C73 1.388(3) . ?
C73 C74 1.379(3) . ?
C74 C75 1.380(3) . ?
C75 C76 1.382(3) . ?
F1 C84 1.260(6) . ?
F2 C84 1.341(7) . ?
F3 C84 1.417(6) . ?
F4 C83 1.336(4) . ?
F5 C83 1.328(3) . ?
F6 C83 1.335(4) . ?
F7 C91 1.345(3) . ?
F8 C91 1.339(3) . ?
F9 C91 1.333(3) . ?
F10 C92 1.341(8) . ?
F11 C92 1.317(7) . ?
F12 C92 1.384(7) . ?
F13 C99 1.324(5) . ?
F14 C99 1.442(12) . ?
F15 C99 1.348(8) . ?
F16 C100 1.335(4) . ?
F17 C100 1.340(6) . ?
F18 C100 1.373(6) . ?
F19 C108 1.340(3) . ?
F20 C108 1.343(3) . ?
F21 C108 1.327(3) . ?
F22 C107 1.312(3) . ?
F23 C107 1.356(3) . ?
F24 C107 1.314(3) . ?
C77 C78 1.403(4) . ?
C77 C82 1.393(3) . ?
C77 B1 1.634(4) . ?
C78 C79 1.385(4) . ?
C79 C80 1.384(4) . ?
C79 C83 1.491(4) . ?
C80 C81 1.389(4) . ?
C81 C82 1.395(4) . ?
C81 C84 1.476(4) . ?
C83 F4* 1.23(3) . ?
C83 F5* 1.43(4) . ?
C83 F6* 1.27(4) . ?
C84 F1* 1.436(6) . ?
C84 F2* 1.280(6) . ?
C84 F3* 1.288(4) . ?
C85 C86 1.399(4) . ?
C85 C90 1.400(3) . ?
C85 B1 1.633(4) . ?
C86 C87 1.392(4) . ?
C87 C88 1.384(3) . ?
C87 C91 1.491(4) . ?
C88 C89 1.380(4) . ?
C89 C90 1.388(4) . ?
C89 C92 1.493(4) . ?
C92 F10* 1.355(9) . ?
C92 F11* 1.365(9) . ?
C92 F12* 1.321(9) . ?
C93 C94 1.405(3) . ?
C93 C98 1.388(4) . ?
C93 B1 1.641(4) . ?
C94 C95 1.387(4) . ?
C95 C96 1.380(5) . ?
C95 C99 1.494(4) . ?
C96 C97 1.381(4) . ?
C97 C98 1.393(4) . ?
C97 C100 1.491(5) . ?
C99 F14* 1.198(13) . ?
C99 F15* 1.389(9) . ?
C100 F17* 1.365(10) . ?
C100 F18* 1.315(9) . ?
C101 C102 1.397(3) . ?
C101 C106 1.404(3) . ?
C101 B1 1.643(3) . ?
C102 C103 1.386(3) . ?
C103 C104 1.385(3) . ?
C103 C107 1.493(3) . ?
C104 C105 1.390(3) . ?
C105 C106 1.389(3) . ?
C105 C108 1.493(3) . ?
C107 F22* 1.210(10) . ?
C107 F23* 1.214(10) . ?
C107 F24* 1.390(9) . ?
O1 C110 1.4209 . ?
O1 C111 1.4137 . ?
C109 C110 1.4996 . ?
C111 C112 1.4829 . ?
O2 C114 1.4206 . ?
O2 C115 1.4132 . ?
C113 C114 1.4998 . ?
C115 C116 1.4816 . ?
O3 C118 1.4208 . ?
O3 C119 1.4137 . ?
C117 C118 1.4999 . ?
C119 C120 1.4822 . ?
